data_1515661
loop_
_publ_author_name
'Schwendemann, Sina'
'Fr\"ohlich, Roland'
'Kehr, Gerald'
'Erker, Gerhard'

_publ_section_title
;
 Intramolecular frustrated N/B lewis pairs by enamine hydroboration
;
_journal_issue 9
_journal_name_full 'Chemical Science'
_journal_page_first 1842
_journal_paper_doi 10.1039/c1sc00124h
_journal_volume 2
_journal_year 2011
_chemical_formula_sum 'C43 H38 B F10 N O'
_chemical_formula_weight 785.55
_chemical_name_systematic
;
?
;
_space_group_IT_number 14
_symmetry_cell_setting monoclinic
_symmetry_space_group_name_Hall '-P 2ybc'
_symmetry_space_group_name_H-M 'P 1 21/c 1'
_atom_sites_solution_hydrogens geom
_atom_sites_solution_primary direct
_atom_sites_solution_secondary difmap
_audit_creation_method SHELXL-97
_cell_angle_alpha 90.00
_cell_angle_beta 114.314(2)
_cell_angle_gamma 90.00
_cell_formula_units_Z 4
_cell_length_a 20.3695(8)
_cell_length_b 9.2993(7)
_cell_length_c 21.5910(10)
_cell_measurement_reflns_used 6254
_cell_measurement_temperature 223(2)
_cell_measurement_theta_max 68.25
_cell_measurement_theta_min 0.88
_cell_volume 3727.1(4)
_computing_cell_refinement 'Collect (Nonius B.V., 1998)'
_computing_data_collection 'Collect (Nonius B.V., 1998)'
_computing_data_reduction 'Denzo-SMN (Otwinowski & Minor, 1997)'
_computing_molecular_graphics 'XP (BrukerAXS, 2000)'
_computing_publication_material 'SHELXL-97 (Sheldrick, 1997)'
_computing_structure_refinement 'SHELXL-97 (Sheldrick, 1997)'
_computing_structure_solution 'SHELXS-97 (Sheldrick, 1990)'
_diffrn_ambient_temperature 223(2)
_diffrn_measured_fraction_theta_full 0.963
_diffrn_measured_fraction_theta_max 0.963
_diffrn_measurement_device_type 'Nonius KappaCCD APEXII'
_diffrn_measurement_method '\w and \f scans'
_diffrn_radiation_monochromator graphite
_diffrn_radiation_source 'fine-focus sealed tube'
_diffrn_radiation_type CuK\a
_diffrn_radiation_wavelength 1.54178
_diffrn_reflns_av_R_equivalents 0.072
_diffrn_reflns_av_sigmaI/netI 0.0419
_diffrn_reflns_limit_h_max 24
_diffrn_reflns_limit_h_min -23
_diffrn_reflns_limit_k_max 10
_diffrn_reflns_limit_k_min -9
_diffrn_reflns_limit_l_max 23
_diffrn_reflns_limit_l_min -25
_diffrn_reflns_number 26897
_diffrn_reflns_theta_full 67.04
_diffrn_reflns_theta_max 67.04
_diffrn_reflns_theta_min 4.76
_exptl_absorpt_coefficient_mu 1.008
_exptl_absorpt_correction_T_max 0.9513
_exptl_absorpt_correction_T_min 0.8239
_exptl_absorpt_correction_type multi-scan
_exptl_absorpt_process_details 'Denzo (Otwinowski, Borek, Majewski & Minor, 2003)'
_exptl_crystal_colour colourless
_exptl_crystal_density_diffrn 1.400
_exptl_crystal_density_method 'not measured'
_exptl_crystal_description plate
_exptl_crystal_F_000 1624
_exptl_crystal_size_max 0.20
_exptl_crystal_size_mid 0.10
_exptl_crystal_size_min 0.05
_refine_diff_density_max 0.341
_refine_diff_density_min -0.249
_refine_diff_density_rms 0.049
_refine_ls_extinction_coef 0.00107(14)
_refine_ls_extinction_expression Fc^*^=kFc[1+0.001xFc^2^\l^3^/sin(2\q)]^-1/4^
_refine_ls_extinction_method SHELXL
_refine_ls_goodness_of_fit_ref 1.036
_refine_ls_hydrogen_treatment constr
_refine_ls_matrix_type full
_refine_ls_number_parameters 507
_refine_ls_number_reflns 6389
_refine_ls_number_restraints 0
_refine_ls_restrained_S_all 1.036
_refine_ls_R_factor_all 0.0828
_refine_ls_R_factor_gt 0.0539
_refine_ls_shift/su_max 0.001
_refine_ls_shift/su_mean 0.000
_refine_ls_structure_factor_coef Fsqd
_refine_ls_weighting_details 'calc w=1/[\s^2^(Fo^2^)+(0.0714P)^2^+2.1401P] where P=(Fo^2^+2Fc^2^)/3'
_refine_ls_weighting_scheme calc
_refine_ls_wR_factor_gt 0.1336
_refine_ls_wR_factor_ref 0.1574
_reflns_number_gt 4471
_reflns_number_total 6389
_reflns_threshold_expression >2sigma(I)
_cod_data_source_file c1sc00124h.txt
_cod_data_source_block erk5526
_cod_original_sg_symbol_H-M P21/c
_cod_database_code 1515661

loop_
_symmetry_equiv_pos_as_xyz
'x, y, z'
'-x, y+1/2, -z+1/2'
'-x, -y, -z'
'x, -y-1/2, z-1/2'

loop_
_atom_site_label
_atom_site_type_symbol
_atom_site_fract_x
_atom_site_fract_y
_atom_site_fract_z
_atom_site_U_iso_or_equiv
_atom_site_adp_type
_atom_site_occupancy
_atom_site_symmetry_multiplicity
_atom_site_calc_flag
_atom_site_refinement_flags
N N 0.22435(12) 0.3165(2) -0.21007(11) 0.0454(6) Uani 1 1 d .
B B 0.24774(16) 0.5032(3) -0.07711(15) 0.0379(7) Uani 1 1 d .
C1 C 0.27616(15) 0.2708(3) -0.14075(14) 0.0458(7) Uani 1 1 d .
H1 H 0.3239 0.3100 -0.1336 0.055 Uiso 1 1 calc R
C2 C 0.25827(14) 0.3272(3) -0.08240(13) 0.0409(6) Uani 1 1 d .
H2 H 0.2126 0.2811 -0.0874 0.049 Uiso 1 1 calc R
O3 O 0.17617(9) 0.54465(18) -0.12958(9) 0.0399(4) Uani 1 1 d .
C4 C 0.15294(14) 0.6903(3) -0.13880(13) 0.0403(6) Uani 1 1 d .
H4 H 0.1951 0.7526 -0.1310 0.048 Uiso 1 1 calc R
C5 C 0.09875(15) 0.7093(3) -0.21177(13) 0.0430(6) Uani 1 1 d .
C6 C 0.03928(15) 0.6191(3) -0.23993(14) 0.0516(7) Uani 1 1 d .
H6 H 0.0328 0.5452 -0.2133 0.062 Uiso 1 1 calc R
C7 C -0.01043(17) 0.6362(4) -0.30634(15) 0.0597(8) Uani 1 1 d .
H7 H -0.0502 0.5741 -0.3245 0.072 Uiso 1 1 calc R
C8 C -0.00170(19) 0.7449(4) -0.34625(16) 0.0642(9) Uani 1 1 d .
H8 H -0.0355 0.7569 -0.3914 0.077 Uiso 1 1 calc R
C9 C 0.05657(19) 0.8343(4) -0.31923(16) 0.0620(9) Uani 1 1 d .
H9 H 0.0627 0.9083 -0.3460 0.074 Uiso 1 1 calc R
C10 C 0.10665(17) 0.8169(3) -0.25268(14) 0.0519(7) Uani 1 1 d .
H10 H 0.1465 0.8789 -0.2350 0.062 Uiso 1 1 calc R
C11 C 0.24788(18) 0.3638(3) -0.25293(15) 0.0557(8) Uani 1 1 d .
H11 H 0.2981 0.3698 -0.2386 0.067 Uiso 1 1 calc R
C12 C 0.20197(19) 0.4095(4) -0.32315(16) 0.0659(9) Uani 1 1 d .
H12A H 0.2077 0.3408 -0.3550 0.079 Uiso 1 1 calc R
H12B H 0.2185 0.5036 -0.3314 0.079 Uiso 1 1 calc R
C13 C 0.12322(19) 0.4197(4) -0.33723(17) 0.0702(9) Uani 1 1 d .
H13A H 0.1139 0.5112 -0.3199 0.084 Uiso 1 1 calc R
H13B H 0.0941 0.4168 -0.3864 0.084 Uiso 1 1 calc R
C14 C 0.10223(18) 0.2974(4) -0.30379(15) 0.0631(9) Uani 1 1 d .
H14A H 0.1092 0.2062 -0.3231 0.076 Uiso 1 1 calc R
H14B H 0.0511 0.3057 -0.3130 0.076 Uiso 1 1 calc R
C15 C 0.14656(15) 0.2969(3) -0.22793(14) 0.0514(7) Uani 1 1 d .
H15A H 0.1298 0.3743 -0.2072 0.062 Uiso 1 1 calc R
H15B H 0.1393 0.2055 -0.2091 0.062 Uiso 1 1 calc R
C21 C 0.28182(19) 0.1058(3) -0.14198(17) 0.0614(8) Uani 1 1 d .
H21A H 0.2348 0.0633 -0.1505 0.074 Uiso 1 1 calc R
H21B H 0.2947 0.0774 -0.1793 0.074 Uiso 1 1 calc R
C22 C 0.3377(2) 0.0482(3) -0.07565(18) 0.0679(9) Uani 1 1 d .
H22A H 0.3365 -0.0572 -0.0765 0.082 Uiso 1 1 calc R
H22B H 0.3857 0.0791 -0.0703 0.082 Uiso 1 1 calc R
C23 C 0.32369(18) 0.1014(3) -0.01604(16) 0.0583(8) Uani 1 1 d .
H23A H 0.3629 0.0706 0.0265 0.070 Uiso 1 1 calc R
H23B H 0.2787 0.0596 -0.0179 0.070 Uiso 1 1 calc R
C24 C 0.31820(16) 0.2651(3) -0.01737(15) 0.0483(7) Uani 1 1 d .
H24A H 0.3645 0.3054 -0.0126 0.058 Uiso 1 1 calc R
H24B H 0.3096 0.2965 0.0220 0.058 Uiso 1 1 calc R
C31 C 0.31606(14) 0.5852(3) -0.08783(13) 0.0382(6) Uani 1 1 d .
C32 C 0.38503(14) 0.5957(3) -0.03640(14) 0.0418(6) Uani 1 1 d .
F32 F 0.39895(8) 0.54894(16) 0.02743(8) 0.0503(4) Uani 1 1 d .
C33 C 0.44348(15) 0.6535(3) -0.04397(16) 0.0491(7) Uani 1 1 d .
F33 F 0.50825(9) 0.66068(19) 0.00949(10) 0.0671(5) Uani 1 1 d .
C34 C 0.43605(17) 0.7042(3) -0.10592(18) 0.0576(8) Uani 1 1 d .
F34 F 0.49309(11) 0.7581(2) -0.11457(13) 0.0902(7) Uani 1 1 d .
C35 C 0.37000(17) 0.6977(3) -0.15881(16) 0.0536(7) Uani 1 1 d .
F35 F 0.36054(12) 0.7478(2) -0.22045(10) 0.0797(6) Uani 1 1 d .
C36 C 0.31238(15) 0.6398(3) -0.14882(14) 0.0428(6) Uani 1 1 d .
F36 F 0.24913(9) 0.63966(17) -0.20501(8) 0.0528(4) Uani 1 1 d .
C41 C 0.24705(14) 0.5473(3) -0.00194(13) 0.0399(6) Uani 1 1 d .
C42 C 0.27184(15) 0.6747(3) 0.03241(13) 0.0430(6) Uani 1 1 d .
F42 F 0.30479(9) 0.77294(16) 0.00822(8) 0.0541(4) Uani 1 1 d .
C43 C 0.26255(17) 0.7199(3) 0.08889(15) 0.0558(8) Uani 1 1 d .
F43 F 0.28863(12) 0.8479(2) 0.11787(10) 0.0819(6) Uani 1 1 d .
C44 C 0.22532(19) 0.6345(4) 0.11507(16) 0.0633(9) Uani 1 1 d .
F44 F 0.21454(14) 0.6763(3) 0.16947(11) 0.0958(7) Uani 1 1 d .
C45 C 0.19824(18) 0.5074(3) 0.08298(16) 0.0577(8) Uani 1 1 d .
F45 F 0.15870(13) 0.4234(2) 0.10622(11) 0.0876(7) Uani 1 1 d .
C46 C 0.20906(15) 0.4668(3) 0.02702(14) 0.0466(7) Uani 1 1 d .
F46 F 0.17648(10) 0.34143(18) -0.00209(9) 0.0639(5) Uani 1 1 d .
C51 C 0.11900(14) 0.7379(3) -0.09101(13) 0.0433(6) Uani 1 1 d .
C52 C 0.07532(16) 0.6470(3) -0.07324(15) 0.0519(7) Uani 1 1 d .
H52 H 0.0673 0.5522 -0.0898 0.062 Uiso 1 1 calc R
C53 C 0.04341(18) 0.6950(4) -0.03125(16) 0.0642(9) Uani 1 1 d .
H53 H 0.0136 0.6327 -0.0200 0.077 Uiso 1 1 calc R
C54 C 0.0550(2) 0.8327(4) -0.00593(17) 0.0699(10) Uani 1 1 d .
H54 H 0.0341 0.8640 0.0232 0.084 Uiso 1 1 calc R
C55 C 0.0976(2) 0.9246(4) -0.02349(16) 0.0663(9) Uani 1 1 d .
H55 H 0.1051 1.0194 -0.0070 0.080 Uiso 1 1 calc R
C56 C 0.12939(17) 0.8767(3) -0.06576(14) 0.0514(7) Uani 1 1 d .
H56 H 0.1585 0.9399 -0.0774 0.062 Uiso 1 1 calc R
C61 C 0.4590(2) 0.3019(5) 0.3055(2) 0.0820(11) Uani 1 1 d .
C62 C 0.4168(3) 0.3745(6) 0.2489(3) 0.0956(13) Uani 1 1 d .
H62 H 0.4148 0.4751 0.2520 0.115 Uiso 1 1 calc R
C63 C 0.3780(3) 0.3136(8) 0.1890(3) 0.1109(16) Uani 1 1 d .
H63 H 0.3491 0.3695 0.1514 0.133 Uiso 1 1 calc R
C64 C 0.3813(3) 0.1670(7) 0.1840(3) 0.1013(15) Uani 1 1 d .
H64 H 0.3550 0.1223 0.1420 0.122 Uiso 1 1 calc R
C65 C 0.4223(3) 0.0838(5) 0.2393(3) 0.0958(14) Uani 1 1 d .
H65 H 0.4236 -0.0166 0.2350 0.115 Uiso 1 1 calc R
C66 C 0.4616(2) 0.1493(5) 0.3012(3) 0.0945(13) Uani 1 1 d .
H66 H 0.4894 0.0942 0.3396 0.113 Uiso 1 1 calc R
C67 C 0.5068(3) 0.3715(7) 0.3709(3) 0.134(2) Uani 1 1 d .
H67A H 0.5436 0.4271 0.3642 0.201 Uiso 1 1 calc R
H67B H 0.5294 0.2980 0.4049 0.201 Uiso 1 1 calc R
H67C H 0.4784 0.4345 0.3860 0.201 Uiso 1 1 calc R

loop_
_atom_site_aniso_label
_atom_site_aniso_U_11
_atom_site_aniso_U_22
_atom_site_aniso_U_33
_atom_site_aniso_U_23
_atom_site_aniso_U_13
_atom_site_aniso_U_12
N 0.0479(14) 0.0430(12) 0.0531(14) -0.0099(10) 0.0288(12) -0.0072(10)
B 0.0327(16) 0.0414(16) 0.0393(15) 0.0011(12) 0.0143(13) -0.0015(12)
C1 0.0434(16) 0.0425(15) 0.0548(17) -0.0047(12) 0.0235(14) -0.0024(12)
C2 0.0371(15) 0.0375(14) 0.0494(15) -0.0012(11) 0.0191(12) -0.0033(11)
O3 0.0371(10) 0.0366(9) 0.0454(10) -0.0023(7) 0.0165(8) 0.0012(7)
C4 0.0388(15) 0.0379(14) 0.0434(14) 0.0002(11) 0.0160(12) -0.0002(11)
C5 0.0407(16) 0.0464(15) 0.0436(15) -0.0038(12) 0.0191(13) 0.0034(12)
C6 0.0433(17) 0.0626(18) 0.0465(16) -0.0046(13) 0.0161(14) -0.0019(14)
C7 0.0408(17) 0.083(2) 0.0511(18) -0.0120(16) 0.0143(15) 0.0022(15)
C8 0.060(2) 0.083(2) 0.0424(17) -0.0029(16) 0.0137(16) 0.0193(18)
C9 0.066(2) 0.068(2) 0.0497(18) 0.0092(15) 0.0211(17) 0.0151(17)
C10 0.0540(19) 0.0498(16) 0.0526(17) 0.0053(13) 0.0225(15) 0.0063(14)
C11 0.066(2) 0.0526(17) 0.0597(19) -0.0069(14) 0.0373(17) -0.0096(15)
C12 0.078(2) 0.074(2) 0.0566(19) -0.0045(16) 0.0392(18) -0.0148(18)
C13 0.070(2) 0.087(2) 0.0541(19) 0.0022(17) 0.0270(18) 0.0023(19)
C14 0.058(2) 0.082(2) 0.0533(18) -0.0140(16) 0.0271(16) -0.0098(17)
C15 0.0436(17) 0.0608(18) 0.0549(17) -0.0118(14) 0.0253(14) -0.0105(14)
C21 0.076(2) 0.0428(16) 0.075(2) -0.0077(15) 0.0414(19) 0.0020(15)
C22 0.080(2) 0.0400(16) 0.090(2) -0.0014(16) 0.041(2) 0.0089(16)
C23 0.061(2) 0.0396(16) 0.071(2) 0.0045(14) 0.0236(17) 0.0023(14)
C24 0.0451(17) 0.0393(15) 0.0575(17) 0.0033(12) 0.0180(14) 0.0029(12)
C31 0.0371(15) 0.0331(13) 0.0453(14) -0.0017(11) 0.0177(12) -0.0004(11)
C32 0.0373(15) 0.0362(14) 0.0539(16) -0.0003(12) 0.0208(13) -0.0003(11)
F32 0.0437(9) 0.0520(9) 0.0495(9) 0.0024(7) 0.0136(7) -0.0010(7)
C33 0.0327(16) 0.0459(16) 0.0676(19) -0.0062(14) 0.0196(14) -0.0042(12)
F33 0.0371(10) 0.0667(11) 0.0919(14) -0.0077(10) 0.0210(10) -0.0067(8)
C34 0.0465(19) 0.0539(18) 0.087(2) 0.0038(16) 0.0423(18) -0.0061(14)
F34 0.0661(13) 0.0965(15) 0.1321(19) 0.0118(13) 0.0652(13) -0.0165(11)
C35 0.061(2) 0.0506(17) 0.0635(19) 0.0072(14) 0.0398(17) -0.0003(14)
F35 0.0907(15) 0.0904(14) 0.0784(13) 0.0206(11) 0.0553(12) -0.0026(11)
C36 0.0411(16) 0.0403(14) 0.0485(16) 0.0003(12) 0.0201(14) 0.0018(12)
F36 0.0552(10) 0.0585(10) 0.0461(9) 0.0049(7) 0.0224(8) 0.0012(8)
C41 0.0370(14) 0.0383(14) 0.0445(14) 0.0037(11) 0.0170(12) 0.0013(11)
C42 0.0453(16) 0.0431(15) 0.0446(15) 0.0011(12) 0.0226(13) 0.0004(12)
F42 0.0642(11) 0.0408(8) 0.0662(10) -0.0066(7) 0.0360(9) -0.0080(7)
C43 0.0582(19) 0.0570(18) 0.0527(17) -0.0133(14) 0.0232(15) -0.0016(15)
F43 0.1007(16) 0.0731(13) 0.0860(14) -0.0401(11) 0.0527(13) -0.0212(11)
C44 0.074(2) 0.078(2) 0.0502(17) -0.0064(16) 0.0374(17) 0.0001(18)
F44 0.1197(19) 0.1214(18) 0.0740(13) -0.0286(12) 0.0677(14) -0.0170(15)
C45 0.066(2) 0.0618(19) 0.0589(18) 0.0079(15) 0.0389(17) -0.0036(16)
F45 0.1115(17) 0.0914(15) 0.0953(15) 0.0059(12) 0.0784(14) -0.0146(12)
C46 0.0484(17) 0.0445(15) 0.0501(16) 0.0001(12) 0.0237(14) -0.0025(13)
F46 0.0756(13) 0.0538(10) 0.0787(12) -0.0093(9) 0.0485(10) -0.0205(9)
C51 0.0371(15) 0.0481(15) 0.0406(14) -0.0014(12) 0.0119(12) 0.0067(12)
C52 0.0485(18) 0.0567(18) 0.0535(17) 0.0010(14) 0.0240(14) 0.0051(14)
C53 0.056(2) 0.083(2) 0.0617(19) 0.0096(17) 0.0321(17) 0.0118(17)
C54 0.073(2) 0.086(3) 0.0577(19) 0.0016(18) 0.0339(18) 0.029(2)
C55 0.076(2) 0.063(2) 0.0582(19) -0.0049(16) 0.0260(18) 0.0198(18)
C56 0.0566(19) 0.0489(16) 0.0469(16) -0.0015(13) 0.0193(14) 0.0101(14)
C61 0.074(3) 0.098(3) 0.080(3) -0.013(2) 0.038(2) -0.013(2)
C62 0.085(3) 0.105(3) 0.101(3) 0.028(3) 0.042(3) 0.019(3)
C63 0.081(3) 0.161(6) 0.091(4) 0.000(3) 0.036(3) 0.001(3)
C64 0.101(4) 0.122(4) 0.106(4) -0.016(3) 0.067(3) -0.015(3)
C65 0.101(4) 0.087(3) 0.128(4) -0.015(3) 0.076(3) -0.011(3)
C66 0.082(3) 0.103(3) 0.110(4) 0.010(3) 0.051(3) 0.001(3)
C67 0.145(5) 0.149(5) 0.107(4) 0.003(4) 0.050(4) -0.024(4)

loop_
_atom_type_symbol
_atom_type_description
_atom_type_scat_dispersion_real
_atom_type_scat_dispersion_imag
_atom_type_scat_source
C C 0.0181 0.0091 'International Tables Vol C Tables 4.2.6.8 and 6.1.1.4'
H H 0.0000 0.0000 'International Tables Vol C Tables 4.2.6.8 and 6.1.1.4'
B B 0.0090 0.0039 'International Tables Vol C Tables 4.2.6.8 and 6.1.1.4'
N N 0.0311 0.0180 'International Tables Vol C Tables 4.2.6.8 and 6.1.1.4'
O O 0.0492 0.0322 'International Tables Vol C Tables 4.2.6.8 and 6.1.1.4'
F F 0.0727 0.0534 'International Tables Vol C Tables 4.2.6.8 and 6.1.1.4'

loop_
_geom_angle_atom_site_label_1
_geom_angle_atom_site_label_2
_geom_angle_atom_site_label_3
_geom_angle
C11 N C15 122.2(3)
C11 N C1 120.0(3)
C15 N C1 117.7(2)
O3 B C2 108.5(2)
O3 B C41 106.2(2)
C2 B C41 111.1(2)
O3 B C31 112.7(2)
C2 B C31 107.4(2)
C41 B C31 111.0(2)
N C1 C21 107.1(2)
N C1 C2 114.5(2)
C21 C1 C2 113.5(2)
N C1 H1 107.1
C21 C1 H1 107.1
C2 C1 H1 107.1
C1 C2 C24 104.6(2)
C1 C2 B 118.2(2)
C24 C2 B 112.5(2)
C1 C2 H2 107.0
C24 C2 H2 107.0
B C2 H2 107.0
C4 O3 B 121.38(19)
O3 C4 C5 108.3(2)
O3 C4 C51 113.5(2)
C5 C4 C51 109.3(2)
O3 C4 H4 108.5
C5 C4 H4 108.5
C51 C4 H4 108.5
C10 C5 C6 117.7(3)
C10 C5 C4 121.3(2)
C6 C5 C4 121.0(2)
C7 C6 C5 121.2(3)
C7 C6 H6 119.4
C5 C6 H6 119.4
C6 C7 C8 120.1(3)
C6 C7 H7 119.9
C8 C7 H7 119.9
C9 C8 C7 119.3(3)
C9 C8 H8 120.4
C7 C8 H8 120.4
C8 C9 C10 120.6(3)
C8 C9 H9 119.7
C10 C9 H9 119.7
C9 C10 C5 121.0(3)
C9 C10 H10 119.5
C5 C10 H10 119.5
N C11 C12 124.9(3)
N C11 H11 117.6
C12 C11 H11 117.6
C11 C12 C13 113.3(3)
C11 C12 H12A 108.9
C13 C12 H12A 108.9
C11 C12 H12B 108.9
C13 C12 H12B 108.9
H12A C12 H12B 107.7
C14 C13 C12 110.2(3)
C14 C13 H13A 109.6
C12 C13 H13A 109.6
C14 C13 H13B 109.6
C12 C13 H13B 109.6
H13A C13 H13B 108.1
C13 C14 C15 111.3(3)
C13 C14 H14A 109.4
C15 C14 H14A 109.4
C13 C14 H14B 109.4
C15 C14 H14B 109.4
H14A C14 H14B 108.0
N C15 C14 112.4(2)
N C15 H15A 109.1
C14 C15 H15A 109.1
N C15 H15B 109.1
C14 C15 H15B 109.1
H15A C15 H15B 107.9
C22 C21 C1 111.6(3)
C22 C21 H21A 109.3
C1 C21 H21A 109.3
C22 C21 H21B 109.3
C1 C21 H21B 109.3
H21A C21 H21B 108.0
C23 C22 C21 111.0(3)
C23 C22 H22A 109.4
C21 C22 H22A 109.4
C23 C22 H22B 109.4
C21 C22 H22B 109.4
H22A C22 H22B 108.0
C22 C23 C24 110.4(3)
C22 C23 H23A 109.6
C24 C23 H23A 109.6
C22 C23 H23B 109.6
C24 C23 H23B 109.6
H23A C23 H23B 108.1
C23 C24 C2 114.5(2)
C23 C24 H24A 108.6
C2 C24 H24A 108.6
C23 C24 H24B 108.6
C2 C24 H24B 108.6
H24A C24 H24B 107.6
C36 C31 C32 112.1(2)
C36 C31 B 124.9(2)
C32 C31 B 122.8(2)
F32 C32 C33 114.6(2)
F32 C32 C31 120.5(2)
C33 C32 C31 124.9(3)
F33 C33 C34 119.7(3)
F33 C33 C32 120.4(3)
C34 C33 C32 119.9(3)
F34 C34 C35 120.7(3)
F34 C34 C33 120.6(3)
C35 C34 C33 118.6(3)
F35 C35 C34 120.2(3)
F35 C35 C36 120.1(3)
C34 C35 C36 119.6(3)
F36 C36 C31 120.6(2)
F36 C36 C35 114.4(2)
C31 C36 C35 124.9(3)
C42 C41 C46 111.6(2)
C42 C41 B 125.6(2)
C46 C41 B 121.9(2)
F42 C42 C43 113.9(2)
F42 C42 C41 120.0(2)
C43 C42 C41 125.9(3)
F43 C43 C44 120.0(3)
F43 C43 C42 120.6(3)
C44 C43 C42 119.4(3)
F44 C44 C45 121.2(3)
F44 C44 C43 120.8(3)
C45 C44 C43 117.9(3)
F45 C45 C44 119.2(3)
F45 C45 C46 120.2(3)
C44 C45 C46 120.6(3)
F46 C46 C45 114.8(2)
F46 C46 C41 120.5(2)
C45 C46 C41 124.7(3)
C56 C51 C52 118.0(3)
C56 C51 C4 119.9(3)
C52 C51 C4 122.0(2)
C53 C52 C51 120.6(3)
C53 C52 H52 119.7
C51 C52 H52 119.7
C54 C53 C52 120.6(3)
C54 C53 H53 119.7
C52 C53 H53 119.7
C53 C54 C55 119.6(3)
C53 C54 H54 120.2
C55 C54 H54 120.2
C54 C55 C56 119.8(3)
C54 C55 H55 120.1
C56 C55 H55 120.1
C51 C56 C55 121.3(3)
C51 C56 H56 119.3
C55 C56 H56 119.3
C62 C61 C66 117.8(4)
C62 C61 C67 124.3(5)
C66 C61 C67 117.8(5)
C63 C62 C61 124.6(5)
C63 C62 H62 117.7
C61 C62 H62 117.7
C62 C63 C64 118.0(6)
C62 C63 H63 121.0
C64 C63 H63 121.0
C63 C64 C65 121.5(5)
C63 C64 H64 119.3
C65 C64 H64 119.3
C64 C65 C66 119.5(5)
C64 C65 H65 120.3
C66 C65 H65 120.3
C65 C66 C61 118.6(5)
C65 C66 H66 120.7
C61 C66 H66 120.7
C61 C67 H67A 109.5
C61 C67 H67B 109.5
H67A C67 H67B 109.5
C61 C67 H67C 109.5
H67A C67 H67C 109.5
H67B C67 H67C 109.5

loop_
_geom_bond_atom_site_label_1
_geom_bond_atom_site_label_2
_geom_bond_distance
N C11 1.282(4)
N C15 1.480(4)
N C1 1.495(4)
B O3 1.482(3)
B C2 1.660(4)
B C41 1.680(4)
B C31 1.685(4)
C1 C21 1.539(4)
C1 C2 1.541(4)
C1 H1 0.9900
C2 C24 1.544(4)
C2 H2 0.9900
O3 C4 1.422(3)
C4 C5 1.516(4)
C4 C51 1.525(4)
C4 H4 0.9900
C5 C10 1.387(4)
C5 C6 1.390(4)
C6 C7 1.382(4)
C6 H6 0.9400
C7 C8 1.386(5)
C7 H7 0.9400
C8 C9 1.368(5)
C8 H8 0.9400
C9 C10 1.387(4)
C9 H9 0.9400
C10 H10 0.9400
C11 C12 1.479(4)
C11 H11 0.9400
C12 C13 1.508(5)
C12 H12A 0.9800
C12 H12B 0.9800
C13 C14 1.501(5)
C13 H13A 0.9800
C13 H13B 0.9800
C14 C15 1.510(4)
C14 H14A 0.9800
C14 H14B 0.9800
C15 H15A 0.9800
C15 H15B 0.9800
C21 C22 1.514(5)
C21 H21A 0.9800
C21 H21B 0.9800
C22 C23 1.512(5)
C22 H22A 0.9800
C22 H22B 0.9800
C23 C24 1.525(4)
C23 H23A 0.9800
C23 H23B 0.9800
C24 H24A 0.9800
C24 H24B 0.9800
C31 C36 1.384(4)
C31 C32 1.390(4)
C32 F32 1.359(3)
C32 C33 1.376(4)
C33 F33 1.350(3)
C33 C34 1.366(4)
C34 F34 1.347(3)
C34 C35 1.361(4)
C35 F35 1.347(3)
C35 C36 1.387(4)
C36 F36 1.358(3)
C41 C42 1.379(4)
C41 C46 1.396(4)
C42 F42 1.358(3)
C42 C43 1.374(4)
C43 F43 1.348(3)
C43 C44 1.371(5)
C44 F44 1.338(3)
C44 C45 1.366(5)
C45 F45 1.358(3)
C45 C46 1.367(4)
C46 F46 1.361(3)
C51 C56 1.383(4)
C51 C52 1.391(4)
C52 C53 1.389(4)
C52 H52 0.9400
C53 C54 1.374(5)
C53 H53 0.9400
C54 C55 1.376(5)
C54 H54 0.9400
C55 C56 1.392(4)
C55 H55 0.9400
C56 H56 0.9400
C61 C62 1.350(6)
C61 C66 1.425(6)
C61 C67 1.492(6)
C62 C63 1.333(7)
C62 H62 0.9400
C63 C64 1.371(7)
C63 H63 0.9400
C64 C65 1.378(7)
C64 H64 0.9400
C65 C66 1.385(6)
C65 H65 0.9400
C66 H66 0.9400
C67 H67A 0.9700
C67 H67B 0.9700
C67 H67C 0.9700

loop_
_geom_torsion_atom_site_label_1
_geom_torsion_atom_site_label_2
_geom_torsion_atom_site_label_3
_geom_torsion_atom_site_label_4
_geom_torsion
C11 N C1 C21 -99.0(3)
C15 N C1 C21 77.4(3)
C11 N C1 C2 134.3(3)
C15 N C1 C2 -49.3(3)
N C1 C2 C24 179.5(2)
C21 C1 C2 C24 56.2(3)
N C1 C2 B -54.5(3)
C21 C1 C2 B -177.8(2)
O3 B C2 C1 76.3(3)
C41 B C2 C1 -167.3(2)
C31 B C2 C1 -45.8(3)
O3 B C2 C24 -161.6(2)
C41 B C2 C24 -45.3(3)
C31 B C2 C24 76.3(3)
C2 B O3 C4 -177.9(2)
C41 B O3 C4 62.6(3)
C31 B O3 C4 -59.0(3)
B O3 C4 C5 153.7(2)
B O3 C4 C51 -84.7(3)
O3 C4 C5 C10 -127.5(3)
C51 C4 C5 C10 108.3(3)
O3 C4 C5 C6 52.5(3)
C51 C4 C5 C6 -71.6(3)
C10 C5 C6 C7 -0.2(4)
C4 C5 C6 C7 179.8(3)
C5 C6 C7 C8 -0.1(5)
C6 C7 C8 C9 0.1(5)
C7 C8 C9 C10 0.1(5)
C8 C9 C10 C5 -0.4(5)
C6 C5 C10 C9 0.4(4)
C4 C5 C10 C9 -179.5(3)
C15 N C11 C12 2.5(4)
C1 N C11 C12 178.8(3)
N C11 C12 C13 9.8(5)
C11 C12 C13 C14 -39.7(4)
C12 C13 C14 C15 58.6(4)
C11 N C15 C14 16.1(4)
C1 N C15 C14 -160.2(2)
C13 C14 C15 N -46.6(4)
N C1 C21 C22 175.5(2)
C2 C1 C21 C22 -57.2(4)
C1 C21 C22 C23 53.6(4)
C21 C22 C23 C24 -53.8(4)
C22 C23 C24 C2 58.9(4)
C1 C2 C24 C23 -57.8(3)
B C2 C24 C23 172.7(2)
O3 B C31 C36 -23.5(3)
C2 B C31 C36 96.0(3)
C41 B C31 C36 -142.4(2)
O3 B C31 C32 161.7(2)
C2 B C31 C32 -78.8(3)
C41 B C31 C32 42.8(3)
C36 C31 C32 F32 179.3(2)
B C31 C32 F32 -5.3(4)
C36 C31 C32 C33 0.3(4)
B C31 C32 C33 175.7(2)
F32 C32 C33 F33 0.0(4)
C31 C32 C33 F33 179.0(2)
F32 C32 C33 C34 -180.0(2)
C31 C32 C33 C34 -0.9(4)
F33 C33 C34 F34 1.6(4)
C32 C33 C34 F34 -178.4(3)
F33 C33 C34 C35 -179.1(3)
C32 C33 C34 C35 0.9(4)
F34 C34 C35 F35 -1.3(5)
C33 C34 C35 F35 179.4(3)
F34 C34 C35 C36 179.0(3)
C33 C34 C35 C36 -0.3(4)
C32 C31 C36 F36 -179.6(2)
B C31 C36 F36 5.0(4)
C32 C31 C36 C35 0.4(4)
B C31 C36 C35 -175.0(3)
F35 C35 C36 F36 -0.1(4)
C34 C35 C36 F36 179.6(3)
F35 C35 C36 C31 179.9(3)
C34 C35 C36 C31 -0.4(4)
O3 B C41 C42 -93.9(3)
C2 B C41 C42 148.3(3)
C31 B C41 C42 28.9(3)
O3 B C41 C46 74.5(3)
C2 B C41 C46 -43.3(3)
C31 B C41 C46 -162.7(2)
C46 C41 C42 F42 -174.4(2)
B C41 C42 F42 -5.0(4)
C46 C41 C42 C43 1.0(4)
B C41 C42 C43 170.4(3)
F42 C42 C43 F43 -3.6(4)
C41 C42 C43 F43 -179.3(3)
F42 C42 C43 C44 175.3(3)
C41 C42 C43 C44 -0.4(5)
F43 C43 C44 F44 -0.2(5)
C42 C43 C44 F44 -179.1(3)
F43 C43 C44 C45 178.3(3)
C42 C43 C44 C45 -0.6(5)
F44 C44 C45 F45 1.1(5)
C43 C44 C45 F45 -177.4(3)
F44 C44 C45 C46 179.3(3)
C43 C44 C45 C46 0.8(5)
F45 C45 C46 F46 1.2(4)
C44 C45 C46 F46 -177.0(3)
F45 C45 C46 C41 178.1(3)
C44 C45 C46 C41 -0.1(5)
C42 C41 C46 F46 176.0(2)
B C41 C46 F46 6.1(4)
C42 C41 C46 C45 -0.8(4)
B C41 C46 C45 -170.7(3)
O3 C4 C51 C56 144.5(2)
C5 C4 C51 C56 -94.5(3)
O3 C4 C51 C52 -37.7(3)
C5 C4 C51 C52 83.3(3)
C56 C51 C52 C53 -0.1(4)
C4 C51 C52 C53 -178.0(3)
C51 C52 C53 C54 -0.7(5)
C52 C53 C54 C55 1.3(5)
C53 C54 C55 C56 -1.1(5)
C52 C51 C56 C55 0.4(4)
C4 C51 C56 C55 178.3(3)
C54 C55 C56 C51 0.2(5)
C66 C61 C62 C63 -0.7(7)
C67 C61 C62 C63 175.0(5)
C61 C62 C63 C64 -0.6(8)
C62 C63 C64 C65 1.3(7)
C63 C64 C65 C66 -0.6(7)
C64 C65 C66 C61 -0.7(6)
C62 C61 C66 C65 1.4(6)
C67 C61 C66 C65 -174.6(4)
